data_1542656
loop_
_publ_author_name
'Yamamura, Masaki'
'Hasegawa, Toru'
'Nabeshima, Tatsuya'

_publ_section_title
;
 Synthesis of Phosphorus-Centered and Chalcogen-Bridged Concave Molecules:
 Modulation of Bowl Geometries and Packing Structures by Changing Bridging
 Atoms.
;
_journal_issue 4
_journal_name_full 'Organic letters'
_journal_page_first 816
_journal_page_last 819
_journal_paper_doi 10.1021/acs.orglett.6b00105
_journal_volume 18
_journal_year 2016
_chemical_formula_sum 'C20 H11 Cl6 O2 P S2'
_chemical_formula_weight 591.08
_chemical_name_systematic
;
 ?
;
_space_group_crystal_system monoclinic
_space_group_IT_number 14
_space_group_name_Hall '-P 2yn'
_space_group_name_H-M_alt 'P 1 21/n 1'
_symmetry_space_group_name_Hall '-P 2yn'
_symmetry_space_group_name_H-M 'P 1 21/n 1'
_atom_sites_solution_hydrogens geom
_audit_creation_method SHELXL-2014
_cell_angle_alpha 90
_cell_angle_beta 106.186(2)
_cell_angle_gamma 90
_cell_formula_units_Z 4
_cell_length_a 11.338(2)
_cell_length_b 11.077(2)
_cell_length_c 18.981(4)
_cell_measurement_reflns_used 612
_cell_measurement_temperature 120(2)
_cell_measurement_theta_max 26.51
_cell_measurement_theta_min 3.11
_cell_volume 2289.4(8)
_computing_cell_refinement 'Bruker SAINT'
_computing_data_collection 'Bruker APEX2'
_computing_data_reduction 'Bruker SAINT'
_computing_molecular_graphics 'Bruker SHELXTL'
_computing_publication_material 'Bruker SHELXTL'
_computing_structure_refinement 'SHELXL-97 (Sheldrick, 2008)'
_computing_structure_solution 'SHELXS-97 (Sheldrick, 2008)'
_diffrn_ambient_temperature 120(2)
_diffrn_measured_fraction_theta_full 0.999
_diffrn_measured_fraction_theta_max 0.937
_diffrn_measurement_device_type 'Bruker APEX-II CCD'
_diffrn_measurement_method '\f and \w scans'
_diffrn_radiation_monochromator graphite
_diffrn_radiation_source 'fine-focus sealed tube'
_diffrn_radiation_type MoK\a
_diffrn_radiation_wavelength 0.71073
_diffrn_reflns_av_R_equivalents 0.0289
_diffrn_reflns_av_unetI/netI 0.0276
_diffrn_reflns_laue_measured_fraction_full 0.999
_diffrn_reflns_laue_measured_fraction_max 0.937
_diffrn_reflns_limit_h_max 15
_diffrn_reflns_limit_h_min -15
_diffrn_reflns_limit_k_max 15
_diffrn_reflns_limit_k_min -14
_diffrn_reflns_limit_l_max 25
_diffrn_reflns_limit_l_min -26
_diffrn_reflns_number 25789
_diffrn_reflns_point_group_measured_fraction_full 0.999
_diffrn_reflns_point_group_measured_fraction_max 0.937
_diffrn_reflns_theta_full 25.242
_diffrn_reflns_theta_max 29.810
_diffrn_reflns_theta_min 1.892
_exptl_absorpt_coefficient_mu 1.021
_exptl_absorpt_correction_T_max 0.902
_exptl_absorpt_correction_T_min 0.777
_exptl_absorpt_correction_type empirical
_exptl_crystal_colour colorless
_exptl_crystal_density_diffrn 1.715
_exptl_crystal_description block
_exptl_crystal_F_000 1184
_exptl_crystal_size_max 0.200
_exptl_crystal_size_mid 0.200
_exptl_crystal_size_min 0.200
_refine_diff_density_max 0.710
_refine_diff_density_min -0.649
_refine_diff_density_rms 0.091
_refine_ls_extinction_method none
_refine_ls_goodness_of_fit_ref 1.109
_refine_ls_hydrogen_treatment constr
_refine_ls_matrix_type full
_refine_ls_number_parameters 308
_refine_ls_number_reflns 6148
_refine_ls_number_restraints 0
_refine_ls_restrained_S_all 1.109
_refine_ls_R_factor_all 0.0580
_refine_ls_R_factor_gt 0.0413
_refine_ls_shift/su_max 0.003
_refine_ls_shift/su_mean 0.000
_refine_ls_structure_factor_coef Fsqd
_refine_ls_weighting_details 'w=1/[\s^2^(Fo^2^)+(0.0237P)^2^+5.6928P] where P=(Fo^2^+2Fc^2^)/3'
_refine_ls_weighting_scheme calc
_refine_ls_wR_factor_gt 0.0944
_refine_ls_wR_factor_ref 0.1041
_reflns_Friedel_coverage 0.000
_reflns_number_gt 4909
_reflns_number_total 6148
_reflns_threshold_expression 'I > 2\s(I)'
_cod_data_source_file ol6b00105_si_004.cif
_cod_data_source_block cyclePS2O_0m_a
_cod_database_code 1542656
_shelx_space_group_comment
;
The symmetry employed for this shelxl refinement is uniquely defined
by the following loop, which should always be used as a source of
symmetry information in preference to the above space-group names.
They are only intended as comments.
;
_shelx_estimated_absorpt_t_min 0.822
_shelx_estimated_absorpt_t_max 0.822
_shelxl_version_number 2014-3

loop_
_space_group_symop_operation_xyz
'x, y, z'
'-x+1/2, y+1/2, -z+1/2'
'-x, -y, -z'
'x-1/2, -y-1/2, z-1/2'

loop_
_atom_site_label
_atom_site_type_symbol
_atom_site_fract_x
_atom_site_fract_y
_atom_site_fract_z
_atom_site_U_iso_or_equiv
_atom_site_adp_type
_atom_site_occupancy
_atom_site_site_symmetry_order
_atom_site_calc_flag
_atom_site_refinement_flags_posn
_atom_site_refinement_flags_adp
_atom_site_refinement_flags_occupancy
_atom_site_disorder_assembly
_atom_site_disorder_group
P1 P 0.67151(5) 0.28636(5) 0.59039(3) 0.01293(12) Uani 1 1 d . . . . .
S1 S 0.77965(6) 0.55376(6) 0.64217(4) 0.02291(14) Uani 1 1 d . . . . .
S2 S 0.51172(6) 0.15101(6) 0.68704(4) 0.02409(15) Uani 1 1 d . . . . .
Cl1 Cl 0.9487(2) 0.3634(2) 0.49280(14) 0.0264(6) Uani 0.83(2) 1 d . . P A 1
Cl2 Cl 0.51126(7) 0.18862(8) 0.27384(4) 0.03471(18) Uani 1 1 d . . . . .
Cl3 Cl 1.06145(19) 0.1364(2) 0.47309(13) 0.0273(7) Uani 0.83(2) 1 d . . P A 1
Cl4 Cl 0.8088(3) 0.1852(4) 0.3943(2) 0.0379(6) Uani 0.83(2) 1 d . . P A 1
Cl5 Cl 0.63119(9) 0.03748(8) 0.19166(5) 0.0456(2) Uani 1 1 d . . . . .
Cl6 Cl 0.63705(10) 0.29556(9) 0.17658(6) 0.0529(3) Uani 1 1 d . . . . .
O1 O 0.53801(16) 0.27887(17) 0.42794(10) 0.0206(4) Uani 1 1 d . . . . .
O2 O 0.78629(15) 0.21359(16) 0.60368(10) 0.0167(3) Uani 1 1 d . . . . .
C1 C 0.6457(2) 0.3548(2) 0.66911(13) 0.0160(5) Uani 1 1 d . . . . .
C2 C 0.6587(2) 0.4052(2) 0.52735(13) 0.0143(4) Uani 1 1 d . . . . .
C3 C 0.5337(2) 0.2093(2) 0.54885(14) 0.0161(5) Uani 1 1 d . . . . .
C4 C 0.5762(2) 0.2963(2) 0.70909(14) 0.0190(5) Uani 1 1 d . . . . .
C5 C 0.6025(2) 0.3834(2) 0.45314(13) 0.0172(5) Uani 1 1 d . . . . .
C6 C 0.7134(2) 0.5173(2) 0.54869(14) 0.0170(5) Uani 1 1 d . . . . .
C7 C 0.4710(2) 0.1439(2) 0.59051(15) 0.0186(5) Uani 1 1 d . . . . .
C8 C 0.6920(2) 0.4715(2) 0.68979(13) 0.0175(5) Uani 1 1 d . . . . .
C9 C 0.4897(2) 0.2087(2) 0.47269(14) 0.0180(5) Uani 1 1 d . . . . .
C10 C 0.6734(2) 0.5250(3) 0.75217(14) 0.0244(6) Uani 1 1 d . . . . .
H1 H 0.7056 0.6030 0.7671 0.029 Uiso 1 1 calc R U . . .
C11 C 0.7207(2) 0.6019(2) 0.49621(16) 0.0222(5) Uani 1 1 d . . . . .
H2 H 0.7579 0.6783 0.5104 0.027 Uiso 1 1 calc R U . . .
C12 C 0.6728(2) 0.5732(3) 0.42255(16) 0.0236(6) Uani 1 1 d . . . . .
H3 H 0.6823 0.6289 0.3865 0.028 Uiso 1 1 calc R U . . .
C13 C 0.6118(2) 0.4659(3) 0.40011(14) 0.0221(5) Uani 1 1 d . . . . .
H4 H 0.5771 0.4491 0.3495 0.027 Uiso 1 1 calc R U . . .
C14 C 0.3744(2) 0.0691(2) 0.55545(18) 0.0263(6) Uani 1 1 d . . . . .
H5 H 0.3321 0.0238 0.5833 0.032 Uiso 1 1 calc R U . . .
C15 C 0.5579(3) 0.3510(3) 0.77157(15) 0.0259(6) Uani 1 1 d . . . . .
H6 H 0.5118 0.3111 0.7994 0.031 Uiso 1 1 calc R U . . .
C16 C 0.3939(2) 0.1321(2) 0.43726(16) 0.0237(5) Uani 1 1 d . . . . .
H7 H 0.3663 0.1291 0.3852 0.028 Uiso 1 1 calc R U . . .
C17 C 0.6076(3) 0.4639(3) 0.79240(15) 0.0291(6) Uani 1 1 d . . . . .
H8 H 0.5964 0.5004 0.8354 0.035 Uiso 1 1 calc R U . . .
C18 C 0.3398(2) 0.0605(2) 0.47936(18) 0.0269(6) Uani 1 1 d . . . . .
H9 H 0.2779 0.0046 0.4558 0.032 Uiso 1 1 calc R U . . .
C19 C 0.9241(2) 0.2075(3) 0.47644(16) 0.0241(5) Uani 1 1 d . . . . .
H12 H 0.8966 0.1716 0.5176 0.029 Uiso 0.83(2) 1 calc R U P A 1
H13 H 0.8906 0.1854 0.5182 0.029 Uiso 0.17(2) 1 calc R U P A 2
C20 C 0.5500(3) 0.1726(3) 0.19119(16) 0.0277(6) Uani 1 1 d . . . . .
H11 H 0.4726 0.1692 0.1501 0.033 Uiso 1 1 calc R U . . .
Cl7 Cl 0.9519(17) 0.3578(19) 0.479(2) 0.073(6) Uani 0.17(2) 1 d . . P A 2
Cl8 Cl 0.819(2) 0.159(3) 0.3922(12) 0.059(5) Uani 0.17(2) 1 d . . P A 2
Cl9 Cl 1.0640(17) 0.1342(17) 0.487(2) 0.086(6) Uani 0.17(2) 1 d . . P A 2

loop_
_atom_site_aniso_label
_atom_site_aniso_U_11
_atom_site_aniso_U_22
_atom_site_aniso_U_33
_atom_site_aniso_U_23
_atom_site_aniso_U_13
_atom_site_aniso_U_12
P1 0.0123(3) 0.0121(3) 0.0146(3) 0.0000(2) 0.0041(2) 0.0006(2)
S1 0.0216(3) 0.0204(3) 0.0253(3) -0.0058(3) 0.0043(2) -0.0064(2)
S2 0.0231(3) 0.0239(3) 0.0275(3) 0.0093(3) 0.0106(3) 0.0005(3)
Cl1 0.0257(8) 0.0189(7) 0.0378(11) -0.0027(5) 0.0145(7) -0.0005(5)
Cl2 0.0386(4) 0.0462(5) 0.0221(3) -0.0037(3) 0.0131(3) 0.0064(3)
Cl3 0.0203(8) 0.0237(8) 0.0417(11) -0.0035(6) 0.0148(5) 0.0024(5)
Cl4 0.0242(8) 0.0410(12) 0.0427(10) -0.0073(9) -0.0002(6) -0.0050(8)
Cl5 0.0537(5) 0.0377(4) 0.0605(6) 0.0005(4) 0.0407(5) 0.0054(4)
Cl6 0.0604(6) 0.0395(5) 0.0684(6) 0.0045(4) 0.0342(5) -0.0111(4)
O1 0.0205(9) 0.0261(10) 0.0149(8) -0.0064(7) 0.0046(7) -0.0023(7)
O2 0.0135(8) 0.0159(8) 0.0206(9) 0.0008(7) 0.0043(7) 0.0021(6)
C1 0.0143(10) 0.0195(12) 0.0136(11) 0.0004(9) 0.0029(8) 0.0041(9)
C2 0.0118(10) 0.0155(11) 0.0168(11) 0.0006(9) 0.0060(8) 0.0011(8)
C3 0.0130(10) 0.0111(10) 0.0250(12) -0.0012(9) 0.0067(9) 0.0018(8)
C4 0.0170(11) 0.0230(13) 0.0174(11) 0.0048(10) 0.0054(9) 0.0057(10)
C5 0.0136(10) 0.0204(12) 0.0183(11) -0.0002(9) 0.0059(9) 0.0030(9)
C6 0.0134(10) 0.0148(11) 0.0238(12) 0.0004(9) 0.0066(9) 0.0020(9)
C7 0.0153(11) 0.0131(11) 0.0280(13) 0.0014(10) 0.0072(10) 0.0035(9)
C8 0.0152(11) 0.0190(12) 0.0162(11) -0.0033(9) 0.0009(9) 0.0024(9)
C9 0.0144(10) 0.0166(11) 0.0232(12) -0.0054(10) 0.0056(9) 0.0014(9)
C10 0.0203(12) 0.0299(15) 0.0198(12) -0.0087(11) 0.0002(10) 0.0045(11)
C11 0.0193(12) 0.0157(12) 0.0360(15) 0.0037(11) 0.0153(11) 0.0025(9)
C12 0.0209(12) 0.0244(13) 0.0303(14) 0.0133(11) 0.0151(11) 0.0115(10)
C13 0.0204(12) 0.0296(14) 0.0183(12) 0.0058(10) 0.0086(10) 0.0090(11)
C14 0.0166(12) 0.0147(12) 0.0489(18) 0.0021(12) 0.0112(12) -0.0003(10)
C15 0.0243(13) 0.0370(16) 0.0185(12) 0.0056(11) 0.0095(10) 0.0092(12)
C16 0.0175(11) 0.0216(13) 0.0295(14) -0.0117(11) 0.0025(10) 0.0018(10)
C17 0.0276(14) 0.0422(17) 0.0165(12) -0.0054(12) 0.0046(11) 0.0107(13)
C18 0.0141(11) 0.0159(12) 0.0485(18) -0.0097(12) 0.0050(11) -0.0001(10)
C19 0.0197(12) 0.0241(13) 0.0319(14) 0.0004(11) 0.0130(11) -0.0022(10)
C20 0.0286(14) 0.0354(16) 0.0216(13) -0.0013(11) 0.0110(11) -0.0015(12)
Cl7 0.075(8) 0.036(5) 0.131(15) -0.018(7) 0.066(9) -0.001(4)
Cl8 0.062(9) 0.058(11) 0.051(7) 0.018(6) 0.006(5) -0.039(7)
Cl9 0.060(8) 0.043(7) 0.147(16) 0.032(9) 0.017(8) 0.002(5)

loop_
_atom_type_symbol
_atom_type_description
_atom_type_scat_dispersion_real
_atom_type_scat_dispersion_imag
_atom_type_scat_source
C C 0.0033 0.0016 'International Tables Vol C Tables 4.2.6.8 and 6.1.1.4'
H H 0.0000 0.0000 'International Tables Vol C Tables 4.2.6.8 and 6.1.1.4'
O O 0.0106 0.0060 'International Tables Vol C Tables 4.2.6.8 and 6.1.1.4'
P P 0.1023 0.0942 'International Tables Vol C Tables 4.2.6.8 and 6.1.1.4'
S S 0.1246 0.1234 'International Tables Vol C Tables 4.2.6.8 and 6.1.1.4'
Cl Cl 0.1484 0.1585 'International Tables Vol C Tables 4.2.6.8 and 6.1.1.4'

loop_
_geom_angle_atom_site_label_1
_geom_angle_atom_site_label_2
_geom_angle_atom_site_label_3
_geom_angle
O2 P1 C2 114.99(10)
O2 P1 C3 115.91(11)
C2 P1 C3 99.41(12)
O2 P1 C1 115.50(11)
C2 P1 C1 104.59(12)
C3 P1 C1 104.51(11)
C6 S1 C8 104.63(12)
C7 S2 C4 104.93(12)
C9 O1 C5 121.62(19)
C4 C1 C8 119.8(2)
C4 C1 P1 120.7(2)
C8 C1 P1 119.43(18)
C5 C2 C6 119.2(2)
C5 C2 P1 119.01(19)
C6 C2 P1 121.51(19)
C9 C3 C7 119.4(2)
C9 C3 P1 118.95(18)
C7 C3 P1 121.5(2)
C1 C4 C15 120.0(3)
C1 C4 S2 123.5(2)
C15 C4 S2 116.4(2)
O1 C5 C13 116.2(2)
O1 C5 C2 122.9(2)
C13 C5 C2 120.8(2)
C11 C6 C2 120.2(2)
C11 C6 S1 118.2(2)
C2 C6 S1 121.59(19)
C14 C7 C3 119.6(3)
C14 C7 S2 117.9(2)
C3 C7 S2 122.4(2)
C10 C8 C1 119.6(2)
C10 C8 S1 117.1(2)
C1 C8 S1 123.24(18)
O1 C9 C3 123.4(2)
O1 C9 C16 115.9(2)
C3 C9 C16 120.7(2)
C17 C10 C8 119.7(3)
C17 C10 H1 120.2
C8 C10 H1 120.2
C6 C11 C12 118.9(2)
C6 C11 H2 120.6
C12 C11 H2 120.6
C13 C12 C11 122.0(2)
C13 C12 H3 119.0
C11 C12 H3 119.0
C12 C13 C5 118.5(2)
C12 C13 H4 120.8
C5 C13 H4 120.8
C7 C14 C18 119.7(3)
C7 C14 H5 120.1
C18 C14 H5 120.1
C17 C15 C4 119.3(3)
C17 C15 H6 120.4
C4 C15 H6 120.4
C18 C16 C9 118.7(3)
C18 C16 H7 120.6
C9 C16 H7 120.6
C10 C17 C15 121.6(3)
C10 C17 H8 119.2
C15 C17 H8 119.2
C16 C18 C14 121.2(2)
C16 C18 H9 119.4
C14 C18 H9 119.4
Cl7 C19 Cl9 107.4(9)
Cl4 C19 Cl3 110.7(2)
Cl4 C19 Cl1 109.7(2)
Cl3 C19 Cl1 110.24(18)
Cl7 C19 Cl8 113.1(9)
Cl9 C19 Cl8 108.4(9)
Cl4 C19 H12 108.7
Cl3 C19 H12 108.7
Cl1 C19 H12 108.7
Cl7 C19 H13 109.3
Cl9 C19 H13 109.3
Cl8 C19 H13 109.3
Cl6 C20 Cl2 110.87(17)
Cl6 C20 Cl5 110.29(16)
Cl2 C20 Cl5 110.12(17)
Cl6 C20 H11 108.5
Cl2 C20 H11 108.5
Cl5 C20 H11 108.5

loop_
_geom_bond_atom_site_label_1
_geom_bond_atom_site_label_2
_geom_bond_distance
P1 O2 1.4914(17)
P1 C2 1.758(2)
P1 C3 1.762(2)
P1 C1 1.771(2)
S1 C6 1.770(3)
S1 C8 1.771(3)
S2 C7 1.762(3)
S2 C4 1.769(3)
Cl1 C19 1.762(4)
Cl2 C20 1.752(3)
Cl3 C19 1.762(3)
Cl4 C19 1.751(5)
Cl5 C20 1.755(3)
Cl6 C20 1.749(3)
O1 C9 1.373(3)
O1 C5 1.381(3)
C1 C4 1.396(3)
C1 C8 1.409(4)
C2 C5 1.396(3)
C2 C6 1.396(3)
C3 C9 1.392(4)
C3 C7 1.403(3)
C4 C15 1.398(4)
C5 C13 1.386(4)
C6 C11 1.387(4)
C7 C14 1.387(4)
C8 C10 1.391(3)
C9 C16 1.394(4)
C10 C17 1.383(4)
C10 H1 0.9500
C11 C12 1.388(4)
C11 H2 0.9500
C12 C13 1.381(4)
C12 H3 0.9500
C13 H4 0.9500
C14 C18 1.390(4)
C14 H5 0.9500
C15 C17 1.384(4)
C15 H6 0.9500
C16 C18 1.385(4)
C16 H7 0.9500
C17 H8 0.9500
C18 H9 0.9500
C19 Cl7 1.69(2)
C19 Cl9 1.744(18)
C19 Cl8 1.79(2)
C19 H12 1.0000
C19 H13 1.0000
C20 H11 1.0000

loop_
_geom_torsion_atom_site_label_1
_geom_torsion_atom_site_label_2
_geom_torsion_atom_site_label_3
_geom_torsion_atom_site_label_4
_geom_torsion
O2 P1 C1 C4 -92.6(2)
C2 P1 C1 C4 140.0(2)
C3 P1 C1 C4 36.0(2)
O2 P1 C1 C8 89.8(2)
C2 P1 C1 C8 -37.6(2)
C3 P1 C1 C8 -141.61(19)
O2 P1 C2 C5 90.3(2)
C3 P1 C2 C5 -34.2(2)
C1 P1 C2 C5 -141.99(19)
O2 P1 C2 C6 -83.7(2)
C3 P1 C2 C6 151.88(19)
C1 P1 C2 C6 44.1(2)
O2 P1 C3 C9 -90.3(2)
C2 P1 C3 C9 33.5(2)
C1 P1 C3 C9 141.34(19)
O2 P1 C3 C7 86.5(2)
C2 P1 C3 C7 -149.7(2)
C1 P1 C3 C7 -41.9(2)
C8 C1 C4 C15 -3.2(4)
P1 C1 C4 C15 179.27(19)
C8 C1 C4 S2 178.93(18)
P1 C1 C4 S2 1.4(3)
C7 S2 C4 C1 -34.6(2)
C7 S2 C4 C15 147.4(2)
C9 O1 C5 C13 -159.6(2)
C9 O1 C5 C2 22.2(3)
C6 C2 C5 O1 -174.8(2)
P1 C2 C5 O1 11.2(3)
C6 C2 C5 C13 7.0(3)
P1 C2 C5 C13 -167.01(19)
C5 C2 C6 C11 -5.4(3)
P1 C2 C6 C11 168.51(18)
C5 C2 C6 S1 176.84(18)
P1 C2 C6 S1 -9.3(3)
C8 S1 C6 C11 151.48(19)
C8 S1 C6 C2 -30.7(2)
C9 C3 C7 C14 7.1(4)
P1 C3 C7 C14 -169.68(19)
C9 C3 C7 S2 -173.93(18)
P1 C3 C7 S2 9.3(3)
C4 S2 C7 C14 -152.3(2)
C4 S2 C7 C3 28.7(2)
C4 C1 C8 C10 3.3(4)
P1 C1 C8 C10 -179.11(19)
C4 C1 C8 S1 -179.37(19)
P1 C1 C8 S1 -1.8(3)
C6 S1 C8 C10 -145.8(2)
C6 S1 C8 C1 36.8(2)
C5 O1 C9 C3 -23.1(3)
C5 O1 C9 C16 158.7(2)
C7 C3 C9 O1 173.6(2)
P1 C3 C9 O1 -9.6(3)
C7 C3 C9 C16 -8.2(4)
P1 C3 C9 C16 168.66(19)
C1 C8 C10 C17 -1.2(4)
S1 C8 C10 C17 -178.7(2)
C2 C6 C11 C12 0.0(4)
S1 C6 C11 C12 177.88(18)
C6 C11 C12 C13 3.9(4)
C11 C12 C13 C5 -2.3(4)
O1 C5 C13 C12 178.5(2)
C2 C5 C13 C12 -3.2(4)
C3 C7 C14 C18 -0.7(4)
S2 C7 C14 C18 -179.7(2)
C1 C4 C15 C17 1.0(4)
S2 C4 C15 C17 179.0(2)
O1 C9 C16 C18 -178.9(2)
C3 C9 C16 C18 2.8(4)
C8 C10 C17 C15 -1.0(4)
C4 C15 C17 C10 1.1(4)
C9 C16 C18 C14 3.8(4)
C7 C14 C18 C16 -4.8(4)
